data_1545710
loop_
_publ_author_name
'Ho, Peter Cheng-Wei'
'Jenkins, Hilary A.'
'Britten, James F.'
'Vargas-Baca, Ignacio'

_publ_section_title
;
 FDHALO17: Building new discrete supramolecular assemblies through the
 interaction of iso-tellurazole N-oxides with Lewis acids and bases
;
_journal_name_full 'Faraday Discuss.'
_journal_paper_doi 10.1039/C7FD00075H
_journal_year 2017
_chemical_formula_moiety 'C28 H24 B N O Te'
_chemical_formula_sum 'C28 H24 B N O Te'
_chemical_formula_weight 528.89
_space_group_crystal_system monoclinic
_space_group_IT_number 14
_space_group_name_Hall '-P 2ybc'
_space_group_name_H-M_alt 'P 1 21/c 1'
_symmetry_space_group_name_Hall '-P 2ybc'
_symmetry_space_group_name_H-M 'P 1 21/c 1'
_atom_sites_solution_hydrogens geom
_atom_sites_solution_primary direct
_audit_creation_date 2017-02-04
_audit_creation_method
;
Olex2 1.2
(compiled 2016.02.19 svn.r3266 for OlexSys, GUI svn.r5155)
;
_audit_update_record
;
2017-02-15 deposited with the CCDC.
2017-04-07 downloaded from the CCDC.
;
_cell_angle_alpha 90
_cell_angle_beta 101.817(4)
_cell_angle_gamma 90
_cell_formula_units_Z 4
_cell_length_a 10.109(2)
_cell_length_b 9.698(2)
_cell_length_c 23.678(5)
_cell_measurement_reflns_used 6295
_cell_measurement_temperature 296(2)
_cell_measurement_theta_max 26.489
_cell_measurement_theta_min 2.417
_cell_volume 2272.1(8)
_computing_cell_refinement 'SAINT v8.34A (Bruker, 2013)'
_computing_data_reduction 'SAINT v8.34A (Bruker, 2013)'
_computing_molecular_graphics 'Olex2 (Dolomanov et al., 2009)'
_computing_publication_material 'Olex2 (Dolomanov et al., 2009)'
_computing_structure_refinement 'ShelXL (Sheldrick, 2015)'
_computing_structure_solution 'ShelXT (Sheldrick, 2015)'
_diffrn_ambient_temperature 296.15
_diffrn_measured_fraction_theta_full 1.000
_diffrn_measured_fraction_theta_max 0.995
_diffrn_measurement_device_type 'Bruker APEX-II CCD'
_diffrn_measurement_method '\f and \w scans'
_diffrn_radiation_type MoK\a
_diffrn_radiation_wavelength 0.71073
_diffrn_reflns_av_R_equivalents 0.0587
_diffrn_reflns_av_unetI/netI 0.0422
_diffrn_reflns_Laue_measured_fraction_full 1.000
_diffrn_reflns_Laue_measured_fraction_max 0.995
_diffrn_reflns_limit_h_max 13
_diffrn_reflns_limit_h_min -14
_diffrn_reflns_limit_k_max 13
_diffrn_reflns_limit_k_min -13
_diffrn_reflns_limit_l_max 32
_diffrn_reflns_limit_l_min -32
_diffrn_reflns_number 37517
_diffrn_reflns_point_group_measured_fraction_full 1.000
_diffrn_reflns_point_group_measured_fraction_max 0.995
_diffrn_reflns_theta_full 26.000
_diffrn_reflns_theta_max 29.568
_diffrn_reflns_theta_min 1.757
_diffrn_standards_number 0
_exptl_absorpt_coefficient_mu 1.330
_exptl_absorpt_correction_T_max 0.9692
_exptl_absorpt_correction_T_min 0.8299
_exptl_absorpt_correction_type multi-scan
_exptl_absorpt_process_details
;
SADABS-2014/4 (Bruker,2014/4) was used for absorption correction.
wR2(int) was 0.0611 before and 0.0553 after correction.
The Ratio of minimum to maximum transmission is 0.8563.
The \l/2 correction factor is 0.00150.
;
_exptl_crystal_colour yellow
_exptl_crystal_colour_primary yellow
_exptl_crystal_density_diffrn 1.546
_exptl_crystal_description plate
_exptl_crystal_F_000 1056
_exptl_crystal_size_max 0.198
_exptl_crystal_size_mid 0.186
_exptl_crystal_size_min 0.064
_refine_diff_density_max 0.907
_refine_diff_density_min -0.590
_refine_diff_density_rms 0.102
_refine_ls_extinction_method none
_refine_ls_goodness_of_fit_ref 1.035
_refine_ls_hydrogen_treatment constr
_refine_ls_matrix_type full
_refine_ls_number_parameters 290
_refine_ls_number_reflns 6340
_refine_ls_number_restraints 258
_refine_ls_restrained_S_all 1.017
_refine_ls_R_factor_all 0.0435
_refine_ls_R_factor_gt 0.0299
_refine_ls_shift/su_max 0.001
_refine_ls_shift/su_mean 0.000
_refine_ls_structure_factor_coef Fsqd
_refine_ls_weighting_details 'w=1/[\s^2^(Fo^2^)+(0.0273P)^2^+0.8762P] where P=(Fo^2^+2Fc^2^)/3'
_refine_ls_weighting_scheme calc
_refine_ls_wR_factor_gt 0.0609
_refine_ls_wR_factor_ref 0.0655
_reflns_Friedel_coverage 0.000
_reflns_number_gt 5208
_reflns_number_total 6340
_reflns_threshold_expression 'I > 2\s(I)'
_cod_data_source_file c7fd00075h2.cif
_cod_data_source_block ph3_7_0m_a
_cod_original_cell_volume 2272.3(8)
_cod_database_code 1545710
_shelx_space_group_comment
;
The symmetry employed for this shelxl refinement is uniquely defined
by the following loop, which should always be used as a source of
symmetry information in preference to the above space-group names.
They are only intended as comments.
;
_shelx_estimated_absorpt_t_max 0.920
_shelx_estimated_absorpt_t_min 0.779
_olex2_refinement_description
;
1. Fixed Uiso
 At 1.2 times of:
  All C(H) groups
 At 1.5 times of:
  All C(H,H,H) groups
2. Rigid body (RIGU) restrains
 All non-hydrogen atoms
 with sigma for 1-2 distances of 0.004 and sigma for 1-3 distances of 0.004
3.a Aromatic/amide H refined with riding coordinates:
 C2(H2), C26(H26), C6(H6), C27(H27), C24(H24), C12(H12), C16(H16), C28(H28),
 C25(H25), C10(H10), C15(H15), C8(H8), C22(H22), C9(H9), C18(H18), C19(H19),
 C21(H21), C13(H13), C7(H7), C14(H14), C20(H20)
3.b Idealised Me refined as rotating group:
 C4(H4A,H4B,H4C)
;
_shelx_shelxl_version_number 2014/7
_olex2_submission_special_instructions 'No special instructions were received'

loop_
_space_group_symop_operation_xyz
'x, y, z'
'-x, y+1/2, -z+1/2'
'-x, -y, -z'
'x, -y-1/2, z-1/2'

loop_
_atom_site_label
_atom_site_type_symbol
_atom_site_fract_x
_atom_site_fract_y
_atom_site_fract_z
_atom_site_U_iso_or_equiv
_atom_site_adp_type
_atom_site_occupancy
_atom_site_site_symmetry_order
_atom_site_calc_flag
_atom_site_refinement_flags_posn
_atom_site_refinement_flags_adp
Te1 Te 0.60933(2) 0.48044(2) 0.19708(2) 0.01246(5) Uani 1 1 d . U
O1 O 0.70389(16) 0.67321(15) 0.29851(6) 0.0130(3) Uani 1 1 d . U
N1 N 0.74058(18) 0.59899(18) 0.25573(8) 0.0111(4) Uani 1 1 d . U
C3 C 0.8646(2) 0.6087(2) 0.24648(9) 0.0124(4) Uani 1 1 d . U
C2 C 0.8882(2) 0.5323(2) 0.19810(9) 0.0137(4) Uani 1 1 d . U
H2 H 0.9735 0.5323 0.1890 0.016 Uiso 1 1 calc R .
C1 C 0.7853(2) 0.4592(2) 0.16514(9) 0.0122(4) Uani 1 1 d . U
C26 C 1.0031(2) 0.2808(2) 0.40253(10) 0.0159(5) Uani 1 1 d . U
H26 H 1.0733 0.2180 0.4132 0.019 Uiso 1 1 calc R .
C23 C 0.7888(2) 0.4723(2) 0.36963(9) 0.0126(4) Uani 1 1 d . U
C4 C 0.9681(2) 0.6943(2) 0.28435(10) 0.0168(5) Uani 1 1 d . U
H4A H 0.9244 0.7659 0.3017 0.025 Uiso 1 1 calc GR .
H4B H 1.0269 0.7348 0.2618 0.025 Uiso 1 1 calc GR .
H4C H 1.0201 0.6374 0.3140 0.025 Uiso 1 1 calc GR .
C11 C 0.5193(2) 0.5262(2) 0.33007(9) 0.0130(4) Uani 1 1 d . U
C6 C 0.6934(2) 0.2801(2) 0.09217(10) 0.0156(5) Uani 1 1 d . U
H6 H 0.6215 0.2661 0.1105 0.019 Uiso 1 1 calc R .
C27 C 1.0191(2) 0.4172(3) 0.41971(10) 0.0184(5) Uani 1 1 d . U
H27 H 1.1010 0.4465 0.4420 0.022 Uiso 1 1 calc R .
C17 C 0.6705(2) 0.7063(2) 0.39823(9) 0.0135(4) Uani 1 1 d . U
C24 C 0.7760(2) 0.3343(2) 0.35267(9) 0.0140(4) Uani 1 1 d . U
H24 H 0.6951 0.3046 0.3297 0.017 Uiso 1 1 calc R .
C12 C 0.4681(2) 0.4180(2) 0.35912(10) 0.0156(5) Uani 1 1 d . U
H12 H 0.5263 0.3721 0.3887 0.019 Uiso 1 1 calc R .
C5 C 0.7929(2) 0.3767(2) 0.11388(9) 0.0114(4) Uani 1 1 d . U
C16 C 0.4253(2) 0.5897(2) 0.28567(9) 0.0140(4) Uani 1 1 d . U
H16 H 0.4545 0.6617 0.2653 0.017 Uiso 1 1 calc R .
C28 C 0.9142(2) 0.5103(2) 0.40403(10) 0.0164(5) Uani 1 1 d . U
H28 H 0.9270 0.6011 0.4167 0.020 Uiso 1 1 calc R .
C25 C 0.8805(2) 0.2395(2) 0.36907(10) 0.0158(5) Uani 1 1 d . U
H25 H 0.8679 0.1480 0.3575 0.019 Uiso 1 1 calc R .
C10 C 0.9006(2) 0.3955(2) 0.08520(10) 0.0148(4) Uani 1 1 d . U
H10 H 0.9680 0.4591 0.0994 0.018 Uiso 1 1 calc R .
C15 C 0.2909(2) 0.5495(2) 0.27104(10) 0.0186(5) Uani 1 1 d . U
H15 H 0.2321 0.5936 0.2411 0.022 Uiso 1 1 calc R .
C8 C 0.8076(2) 0.2250(2) 0.01496(10) 0.0176(5) Uani 1 1 d . U
H8 H 0.8118 0.1748 -0.0181 0.021 Uiso 1 1 calc R .
C22 C 0.6810(2) 0.8472(2) 0.38720(10) 0.0154(4) Uani 1 1 d . U
H22 H 0.6938 0.8749 0.3511 0.019 Uiso 1 1 calc R .
C9 C 0.9071(2) 0.3205(2) 0.03620(10) 0.0163(5) Uani 1 1 d . U
H9 H 0.9785 0.3342 0.0175 0.020 Uiso 1 1 calc R .
C18 C 0.6538(2) 0.6716(3) 0.45379(10) 0.0178(5) Uani 1 1 d . U
H18 H 0.6478 0.5791 0.4632 0.021 Uiso 1 1 calc R .
C19 C 0.6458(2) 0.7712(3) 0.49540(10) 0.0223(5) Uani 1 1 d . U
H19 H 0.6348 0.7443 0.5319 0.027 Uiso 1 1 calc R .
C21 C 0.6727(2) 0.9476(3) 0.42866(11) 0.0210(5) Uani 1 1 d . U
H21 H 0.6798 1.0404 0.4198 0.025 Uiso 1 1 calc R .
C13 C 0.3334(2) 0.3776(2) 0.34499(10) 0.0188(5) Uani 1 1 d . U
H13 H 0.3031 0.3060 0.3652 0.023 Uiso 1 1 calc R .
C7 C 0.7017(2) 0.2044(2) 0.04297(10) 0.0183(5) Uani 1 1 d . U
H7 H 0.6354 0.1395 0.0288 0.022 Uiso 1 1 calc R .
C14 C 0.2442(2) 0.4432(3) 0.30118(11) 0.0210(5) Uani 1 1 d . U
H14 H 0.1540 0.4166 0.2920 0.025 Uiso 1 1 calc R .
C20 C 0.6541(2) 0.9095(3) 0.48279(11) 0.0231(5) Uani 1 1 d . U
H20 H 0.6472 0.9761 0.5103 0.028 Uiso 1 1 calc R .
B1 B 0.6712(3) 0.5871(3) 0.35015(10) 0.0124(5) Uani 1 1 d . U

loop_
_atom_site_aniso_label
_atom_site_aniso_U_11
_atom_site_aniso_U_22
_atom_site_aniso_U_33
_atom_site_aniso_U_23
_atom_site_aniso_U_13
_atom_site_aniso_U_12
Te1 0.01090(7) 0.01311(8) 0.01382(7) -0.00328(6) 0.00359(5) -0.00261(6)
O1 0.0166(8) 0.0118(8) 0.0119(7) -0.0028(6) 0.0059(6) 0.0001(6)
N1 0.0123(9) 0.0106(9) 0.0103(8) -0.0017(6) 0.0023(7) -0.0017(7)
C3 0.0108(10) 0.0115(10) 0.0146(10) 0.0023(8) 0.0021(8) -0.0009(8)
C2 0.0123(11) 0.0147(11) 0.0146(10) 0.0021(8) 0.0040(8) -0.0002(8)
C1 0.0141(11) 0.0107(11) 0.0130(10) 0.0022(8) 0.0060(8) 0.0015(8)
C26 0.0124(11) 0.0185(12) 0.0176(11) 0.0031(9) 0.0053(9) 0.0060(9)
C23 0.0118(10) 0.0145(10) 0.0122(10) 0.0018(8) 0.0043(8) 0.0007(8)
C4 0.0120(11) 0.0188(12) 0.0193(12) -0.0049(9) 0.0025(9) -0.0033(9)
C11 0.0138(10) 0.0117(10) 0.0141(10) -0.0027(8) 0.0043(8) 0.0028(8)
C6 0.0157(12) 0.0164(11) 0.0154(11) -0.0016(8) 0.0048(9) -0.0014(9)
C27 0.0109(11) 0.0207(12) 0.0224(12) 0.0014(9) 0.0003(9) 0.0004(9)
C17 0.0080(10) 0.0168(11) 0.0147(10) -0.0017(8) -0.0002(8) 0.0022(8)
C24 0.0119(11) 0.0170(11) 0.0131(10) -0.0008(8) 0.0023(8) 0.0005(8)
C12 0.0145(11) 0.0161(11) 0.0154(11) 0.0009(8) 0.0016(9) 0.0008(9)
C5 0.0123(11) 0.0114(10) 0.0102(10) 0.0008(7) 0.0016(8) 0.0015(8)
C16 0.0160(11) 0.0125(11) 0.0144(11) -0.0018(8) 0.0050(8) 0.0020(9)
C28 0.0151(11) 0.0141(11) 0.0194(11) -0.0003(8) 0.0022(9) -0.0010(9)
C25 0.0189(12) 0.0127(11) 0.0166(11) -0.0008(8) 0.0058(9) 0.0029(9)
C10 0.0145(11) 0.0137(11) 0.0159(11) 0.0000(8) 0.0024(9) -0.0013(9)
C15 0.0140(11) 0.0219(13) 0.0184(11) -0.0023(9) 0.0000(9) 0.0039(9)
C8 0.0223(12) 0.0169(12) 0.0134(11) -0.0035(8) 0.0030(9) 0.0034(9)
C22 0.0124(11) 0.0170(11) 0.0170(11) -0.0013(8) 0.0032(9) 0.0001(9)
C9 0.0168(12) 0.0176(12) 0.0159(11) 0.0016(8) 0.0063(9) 0.0028(9)
C18 0.0167(12) 0.0202(12) 0.0164(11) 0.0005(9) 0.0028(9) 0.0018(9)
C19 0.0197(13) 0.0349(15) 0.0121(11) -0.0046(9) 0.0027(9) 0.0015(11)
C21 0.0197(13) 0.0158(12) 0.0268(13) -0.0066(9) 0.0029(10) -0.0013(9)
C13 0.0187(12) 0.0171(12) 0.0211(12) -0.0008(9) 0.0053(9) -0.0054(9)
C7 0.0184(12) 0.0164(12) 0.0192(12) -0.0048(9) 0.0018(9) -0.0018(9)
C14 0.0135(12) 0.0231(13) 0.0261(13) -0.0062(10) 0.0031(9) -0.0015(9)
C20 0.0186(13) 0.0285(14) 0.0207(12) -0.0139(10) 0.0006(10) 0.0004(10)
B1 0.0130(12) 0.0117(12) 0.0120(11) 0.0000(8) 0.0018(9) 0.0002(9)

loop_
_atom_type_symbol
_atom_type_description
_atom_type_scat_dispersion_real
_atom_type_scat_dispersion_imag
_atom_type_scat_source
C C 0.0033 0.0016 'International Tables Vol C Tables 4.2.6.8 and 6.1.1.4'
H H 0.0000 0.0000 'International Tables Vol C Tables 4.2.6.8 and 6.1.1.4'
B B 0.0013 0.0007 'International Tables Vol C Tables 4.2.6.8 and 6.1.1.4'
N N 0.0061 0.0033 'International Tables Vol C Tables 4.2.6.8 and 6.1.1.4'
O O 0.0106 0.0060 'International Tables Vol C Tables 4.2.6.8 and 6.1.1.4'
Te Te -0.5308 1.6751 'International Tables Vol C Tables 4.2.6.8 and 6.1.1.4'

loop_
_geom_angle_atom_site_label_1
_geom_angle_atom_site_label_2
_geom_angle_atom_site_label_3
_geom_angle
N1 Te1 C1 79.62(8)
N1 O1 B1 115.67(15)
O1 N1 Te1 124.23(13)
C3 N1 Te1 115.48(15)
C3 N1 O1 120.06(18)
N1 C3 C2 114.7(2)
N1 C3 C4 121.1(2)
C2 C3 C4 124.2(2)
C3 C2 H2 120.1
C1 C2 C3 119.7(2)
C1 C2 H2 120.1
C2 C1 Te1 110.45(15)
C2 C1 C5 126.4(2)
C5 C1 Te1 123.19(16)
C27 C26 H26 120.6
C27 C26 C25 118.8(2)
C25 C26 H26 120.6
C24 C23 C28 115.9(2)
C24 C23 B1 123.7(2)
C28 C23 B1 120.3(2)
C3 C4 H4A 109.5
C3 C4 H4B 109.5
C3 C4 H4C 109.5
H4A C4 H4B 109.5
H4A C4 H4C 109.5
H4B C4 H4C 109.5
C12 C11 B1 123.24(19)
C16 C11 C12 115.5(2)
C16 C11 B1 120.9(2)
C5 C6 H6 120.0
C7 C6 H6 120.0
C7 C6 C5 120.0(2)
C26 C27 H27 119.7
C26 C27 C28 120.5(2)
C28 C27 H27 119.7
C22 C17 C18 116.0(2)
C22 C17 B1 123.6(2)
C18 C17 B1 120.4(2)
C23 C24 H24 118.9
C25 C24 C23 122.1(2)
C25 C24 H24 118.9
C11 C12 H12 118.9
C13 C12 C11 122.1(2)
C13 C12 H12 118.9
C6 C5 C1 121.0(2)
C6 C5 C10 118.7(2)
C10 C5 C1 120.3(2)
C11 C16 H16 118.6
C15 C16 C11 122.7(2)
C15 C16 H16 118.6
C23 C28 H28 118.9
C27 C28 C23 122.3(2)
C27 C28 H28 118.9
C26 C25 C24 120.4(2)
C26 C25 H25 119.8
C24 C25 H25 119.8
C5 C10 H10 119.6
C9 C10 C5 120.8(2)
C9 C10 H10 119.6
C16 C15 H15 120.1
C16 C15 C14 119.9(2)
C14 C15 H15 120.1
C9 C8 H8 120.0
C9 C8 C7 119.9(2)
C7 C8 H8 120.0
C17 C22 H22 118.9
C21 C22 C17 122.1(2)
C21 C22 H22 118.9
C10 C9 C8 120.0(2)
C10 C9 H9 120.0
C8 C9 H9 120.0
C17 C18 H18 118.9
C19 C18 C17 122.2(2)
C19 C18 H18 118.9
C18 C19 H19 119.8
C20 C19 C18 120.4(2)
C20 C19 H19 119.8
C22 C21 H21 119.9
C20 C21 C22 120.3(2)
C20 C21 H21 119.9
C12 C13 H13 119.8
C14 C13 C12 120.5(2)
C14 C13 H13 119.8
C6 C7 H7 119.7
C8 C7 C6 120.6(2)
C8 C7 H7 119.7
C15 C14 H14 120.4
C13 C14 C15 119.2(2)
C13 C14 H14 120.4
C19 C20 C21 119.0(2)
C19 C20 H20 120.5
C21 C20 H20 120.5
O1 B1 C23 109.05(18)
O1 B1 C11 107.64(17)
O1 B1 C17 101.51(17)
C11 B1 C23 115.29(19)
C11 B1 C17 108.95(18)
C17 B1 C23 113.36(18)

loop_
_geom_bond_atom_site_label_1
_geom_bond_atom_site_label_2
_geom_bond_distance
Te1 N1 2.0630(18)
Te1 C1 2.081(2)
O1 N1 1.355(2)
O1 B1 1.571(3)
N1 C3 1.319(3)
C3 C2 1.425(3)
C3 C4 1.484(3)
C2 H2 0.9300
C2 C1 1.364(3)
C1 C5 1.469(3)
C26 H26 0.9300
C26 C27 1.383(3)
C26 C25 1.387(3)
C23 C24 1.396(3)
C23 C28 1.408(3)
C23 B1 1.625(3)
C4 H4A 0.9600
C4 H4B 0.9600
C4 H4C 0.9600
C11 C12 1.410(3)
C11 C16 1.407(3)
C11 B1 1.623(3)
C6 H6 0.9300
C6 C5 1.394(3)
C6 C7 1.394(3)
C27 H27 0.9300
C27 C28 1.385(3)
C17 C22 1.400(3)
C17 C18 1.401(3)
C17 B1 1.623(3)
C24 H24 0.9300
C24 C25 1.395(3)
C12 H12 0.9300
C12 C13 1.389(3)
C5 C10 1.408(3)
C16 H16 0.9300
C16 C15 1.388(3)
C28 H28 0.9300
C25 H25 0.9300
C10 H10 0.9300
C10 C9 1.383(3)
C15 H15 0.9300
C15 C14 1.390(4)
C8 H8 0.9300
C8 C9 1.384(3)
C8 C7 1.385(3)
C22 H22 0.9300
C22 C21 1.397(3)
C9 H9 0.9300
C18 H18 0.9300
C18 C19 1.393(3)
C19 H19 0.9300
C19 C20 1.380(4)
C21 H21 0.9300
C21 C20 1.384(4)
C13 H13 0.9300
C13 C14 1.383(3)
C7 H7 0.9300
C14 H14 0.9300
C20 H20 0.9300

loop_
_geom_torsion_atom_site_label_1
_geom_torsion_atom_site_label_2
_geom_torsion_atom_site_label_3
_geom_torsion_atom_site_label_4
_geom_torsion
Te1 N1 C3 C2 -1.6(2)
Te1 N1 C3 C4 178.12(16)
Te1 C1 C5 C6 -16.5(3)
Te1 C1 C5 C10 162.55(16)
O1 N1 C3 C2 -176.28(18)
O1 N1 C3 C4 3.4(3)
N1 O1 B1 C23 46.2(2)
N1 O1 B1 C11 -79.5(2)
N1 O1 B1 C17 166.12(16)
N1 C3 C2 C1 1.2(3)
C3 C2 C1 Te1 -0.2(3)
C3 C2 C1 C5 179.4(2)
C2 C1 C5 C6 163.9(2)
C2 C1 C5 C10 -17.0(3)
C1 C5 C10 C9 -178.6(2)
C26 C27 C28 C23 -1.0(4)
C23 C24 C25 C26 -1.0(3)
C4 C3 C2 C1 -178.5(2)
C11 C12 C13 C14 0.2(4)
C11 C16 C15 C14 0.6(3)
C6 C5 C10 C9 0.5(3)
C27 C26 C25 C24 0.6(3)
C17 C22 C21 C20 0.2(4)
C17 C18 C19 C20 0.1(4)
C24 C23 C28 C27 0.6(3)
C24 C23 B1 O1 -99.2(2)
C24 C23 B1 C11 21.9(3)
C24 C23 B1 C17 148.5(2)
C12 C11 C16 C15 0.0(3)
C12 C11 B1 O1 163.95(19)
C12 C11 B1 C23 42.0(3)
C12 C11 B1 C17 -86.7(3)
C12 C13 C14 C15 0.5(4)
C5 C6 C7 C8 -0.5(4)
C5 C10 C9 C8 -0.3(3)
C16 C11 C12 C13 -0.5(3)
C16 C11 B1 O1 -23.1(3)
C16 C11 B1 C23 -145.0(2)
C16 C11 B1 C17 86.2(2)
C16 C15 C14 C13 -0.9(4)
C28 C23 C24 C25 0.4(3)
C28 C23 B1 O1 78.6(2)
C28 C23 B1 C11 -160.3(2)
C28 C23 B1 C17 -33.7(3)
C25 C26 C27 C28 0.4(4)
C22 C17 C18 C19 1.0(3)
C22 C17 B1 O1 6.8(3)
C22 C17 B1 C23 123.6(2)
C22 C17 B1 C11 -106.6(2)
C22 C21 C20 C19 1.0(4)
C9 C8 C7 C6 0.7(4)
C18 C17 C22 C21 -1.2(3)
C18 C17 B1 O1 -175.62(19)
C18 C17 B1 C23 -58.8(3)
C18 C17 B1 C11 71.0(3)
C18 C19 C20 C21 -1.1(4)
C7 C6 C5 C1 179.0(2)
C7 C6 C5 C10 -0.1(3)
C7 C8 C9 C10 -0.3(3)
B1 O1 N1 Te1 72.4(2)
B1 O1 N1 C3 -113.3(2)
B1 C23 C24 C25 178.3(2)
B1 C23 C28 C27 -177.4(2)
B1 C11 C12 C13 172.8(2)
B1 C11 C16 C15 -173.4(2)
B1 C17 C22 C21 176.5(2)
B1 C17 C18 C19 -176.7(2)
